data_7228246
loop_
_publ_author_name
'Zhou, Sheng-Bin'
'Wang, Xin-Fang'
'Du, Ceng-Ceng'
'Wang, Duo-Zhi'
'Jia, Dianzeng'

_publ_section_title
;
 A series of new mixed-ligand complexes based on
 3,6-bis(imidazol-1-yl)pyridazine: syntheses, structures, and catalytic
 activities
;
_journal_name_full CrystEngComm
_journal_paper_doi 10.1039/C7CE00394C
_journal_year 2017
_chemical_formula_sum 'C42 H26 Cu5 N6 O18'
_chemical_formula_weight 1220.39
_space_group_crystal_system triclinic
_space_group_IT_number 2
_space_group_name_Hall '-P 1'
_space_group_name_H-M_alt 'P -1'
_symmetry_space_group_name_Hall '-P 1'
_symmetry_space_group_name_H-M 'P -1'
_atom_sites_solution_hydrogens mixed
_audit_creation_method SHELXL-2014/7
_audit_update_record
;
2017-04-07 deposited with the CCDC.
2017-05-08 downloaded from the CCDC.
;
_cell_angle_alpha 110.824(4)
_cell_angle_beta 95.302(4)
_cell_angle_gamma 104.344(4)
_cell_formula_units_Z 1
_cell_length_a 7.6597(11)
_cell_length_b 11.1980(16)
_cell_length_c 13.3076(18)
_cell_measurement_reflns_used 1390
_cell_measurement_temperature 273(2)
_cell_measurement_theta_max 24.45
_cell_measurement_theta_min 2.93
_cell_volume 1012.9(3)
_computing_structure_refinement 'SHELXL-2014/7 (Sheldrick, 2014)'
_diffrn_ambient_temperature 273(2)
_diffrn_measured_fraction_theta_full 0.993
_diffrn_measured_fraction_theta_max 0.993
_diffrn_measurement_device_type CCD
_diffrn_measurement_method '\w scans'
_diffrn_radiation_type MoK\a
_diffrn_radiation_wavelength 0.71073
_diffrn_reflns_av_R_equivalents 0.0375
_diffrn_reflns_av_unetI/netI 0.0652
_diffrn_reflns_Laue_measured_fraction_full 0.993
_diffrn_reflns_Laue_measured_fraction_max 0.993
_diffrn_reflns_limit_h_max 9
_diffrn_reflns_limit_h_min -8
_diffrn_reflns_limit_k_max 13
_diffrn_reflns_limit_k_min -13
_diffrn_reflns_limit_l_max 15
_diffrn_reflns_limit_l_min -15
_diffrn_reflns_number 6636
_diffrn_reflns_point_group_measured_fraction_full 0.993
_diffrn_reflns_point_group_measured_fraction_max 0.993
_diffrn_reflns_theta_full 25.179
_diffrn_reflns_theta_max 25.179
_diffrn_reflns_theta_min 1.671
_exptl_absorpt_coefficient_mu 2.676
_exptl_absorpt_correction_type multi-scan
_exptl_absorpt_process_details sadabs
_exptl_crystal_colour blue
_exptl_crystal_density_diffrn 2.001
_exptl_crystal_description Block
_exptl_crystal_F_000 609
_exptl_crystal_size_max 0.220
_exptl_crystal_size_mid 0.200
_exptl_crystal_size_min 0.180
_exptl_transmission_factor_max 0.864
_exptl_transmission_factor_min 0.864
_refine_diff_density_max 0.551
_refine_diff_density_min -0.628
_refine_diff_density_rms 0.107
_refine_ls_extinction_method none
_refine_ls_goodness_of_fit_ref 1.025
_refine_ls_hydrogen_treatment mixed
_refine_ls_matrix_type full
_refine_ls_number_parameters 343
_refine_ls_number_reflns 3611
_refine_ls_number_restraints 25
_refine_ls_restrained_S_all 1.022
_refine_ls_R_factor_all 0.0547
_refine_ls_R_factor_gt 0.0403
_refine_ls_shift/su_max 0.000
_refine_ls_shift/su_mean 0.000
_refine_ls_structure_factor_coef Fsqd
_refine_ls_weighting_details 'w=1/[\s^2^(Fo^2^)+(0.0357P)^2^] where P=(Fo^2^+2Fc^2^)/3'
_refine_ls_weighting_scheme calc
_refine_ls_wR_factor_gt 0.0834
_refine_ls_wR_factor_ref 0.0901
_reflns_Friedel_coverage 0.000
_reflns_number_gt 2837
_reflns_number_total 3611
_reflns_threshold_expression 'I > 2\s(I)'
_cod_data_source_file c7ce00394c3.cif
_cod_data_source_block 1
_cod_original_cell_volume 1012.9(2)
_cod_database_code 7228246
_shelx_shelxl_version_number 2014/7
_shelx_space_group_comment
;
The symmetry employed for this shelxl refinement is uniquely defined
by the following loop, which should always be used as a source of
symmetry information in preference to the above space-group names.
They are only intended as comments.
;
_shelx_estimated_absorpt_t_min 0.591
_shelx_estimated_absorpt_t_max 0.644

loop_
_space_group_symop_operation_xyz
'x, y, z'
'-x, -y, -z'

loop_
_atom_site_label
_atom_site_type_symbol
_atom_site_fract_x
_atom_site_fract_y
_atom_site_fract_z
_atom_site_U_iso_or_equiv
_atom_site_adp_type
_atom_site_occupancy
_atom_site_site_symmetry_order
_atom_site_calc_flag
_atom_site_refinement_flags_posn
_atom_site_refinement_flags_adp
_atom_site_refinement_flags_occupancy
_atom_site_disorder_assembly
_atom_site_disorder_group
C23 C 0.0651(14) 0.0752(10) -0.0746(9) 0.020(2) Uani 0.5 1 d . U P A 1
H23 H 0.1165 0.1137 -0.1207 0.024 Uiso 0.5 1 calc R U P A 1
C22 C -0.0732(16) 0.1098(11) -0.0253(9) 0.025(3) Uani 0.5 1 d . U P A 1
H22 H -0.1266 0.1721 -0.0348 0.030 Uiso 0.5 1 calc R U P A 1
N3 N 0.0925(14) 0.0556(10) -0.0481(8) 0.029(2) Uani 0.5 1 d . U P A 2
N4 N -0.0454(13) 0.0913(9) 0.0003(8) 0.026(2) Uani 0.5 1 d . U P A 2
C1 C -0.3614(6) 0.0178(4) 0.1644(3) 0.0209(10) Uani 1 1 d . . . . .
H1 H -0.3371 -0.0508 0.1816 0.025 Uiso 1 1 calc R U . . .
C2 C -0.4787(7) 0.1711(5) 0.1549(4) 0.0311(12) Uani 1 1 d . . . . .
H2 H -0.5522 0.2276 0.1660 0.037 Uiso 1 1 calc R U . . .
C3 C -0.3498(8) 0.1691(5) 0.0926(4) 0.0352(13) Uani 1 1 d . . . . .
H3 H -0.3179 0.2222 0.0530 0.042 Uiso 1 1 calc R U . . .
C4 C -0.1306(7) 0.0327(6) 0.0485(4) 0.0380(14) Uani 1 1 d . . . . .
C6 C -0.1856(6) 0.1973(4) 0.4754(3) 0.0177(9) Uani 1 1 d . . . . .
C7 C -0.1321(6) 0.2827(4) 0.4118(3) 0.0171(9) Uani 1 1 d . . . . .
C8 C -0.2163(6) 0.3816(4) 0.4211(3) 0.0205(10) Uani 1 1 d . . . . .
H8 H -0.3110 0.3863 0.4600 0.025 Uiso 1 1 calc R U . . .
C9 C -0.1631(6) 0.4727(4) 0.3741(4) 0.0245(11) Uani 1 1 d . . . . .
H9 H -0.2194 0.5393 0.3825 0.029 Uiso 1 1 calc R U . . .
C10 C -0.0248(7) 0.4640(4) 0.3144(4) 0.0266(11) Uani 1 1 d . . . . .
H10 H 0.0127 0.5255 0.2827 0.032 Uiso 1 1 calc R U . . .
C11 C 0.0584(6) 0.3634(4) 0.3015(3) 0.0223(10) Uani 1 1 d . . . . .
H11 H 0.1503 0.3575 0.2605 0.027 Uiso 1 1 calc R U . . .
C12 C 0.0051(6) 0.2717(4) 0.3495(3) 0.0180(10) Uani 1 1 d . . . . .
C13 C 0.0868(6) 0.1582(4) 0.3290(3) 0.0190(10) Uani 1 1 d . . . . .
C14 C 0.3338(6) 0.2698(4) 0.6945(4) 0.0202(10) Uani 1 1 d . . . . .
C15 C 0.4846(6) 0.3712(4) 0.7883(3) 0.0169(9) Uani 1 1 d . . . . .
C16 C 0.4592(7) 0.4944(4) 0.8477(4) 0.0268(11) Uani 1 1 d . . . . .
H16 H 0.3491 0.5103 0.8302 0.032 Uiso 1 1 calc R U . . .
C17 C 0.5954(8) 0.5921(5) 0.9315(4) 0.0334(12) Uani 1 1 d . . . . .
H17 H 0.5765 0.6736 0.9705 0.040 Uiso 1 1 calc R U . . .
C18 C 0.7600(8) 0.5711(5) 0.9586(4) 0.0368(13) Uani 1 1 d . . . . .
H18 H 0.8518 0.6376 1.0156 0.044 Uiso 1 1 calc R U . . .
C19 C 0.7864(7) 0.4503(5) 0.9001(4) 0.0301(12) Uani 1 1 d . . . . .
H19 H 0.8983 0.4364 0.9172 0.036 Uiso 1 1 calc R U . . .
C20 C 0.6510(6) 0.3495(4) 0.8169(3) 0.0183(10) Uani 1 1 d . . . . .
Cu1 Cu -0.61840(7) 0.05107(5) 0.31162(4) 0.01818(15) Uani 1 1 d . . . . .
Cu2 Cu -0.5000 0.0000 0.5000 0.01890(19) Uani 1 2 d S . P . .
Cu3 Cu -0.04210(7) 0.09409(5) 0.63394(4) 0.01601(15) Uani 1 1 d . . . . .
N1 N -0.4856(5) 0.0768(4) 0.2000(3) 0.0204(9) Uani 1 1 d . . . . .
N2 N -0.2749(5) 0.0711(4) 0.0999(3) 0.0258(9) Uani 1 1 d . . . . .
O1 O -0.0146(4) 0.0517(3) 0.3294(2) 0.0237(7) Uani 1 1 d . . . . .
O2 O 0.2481(4) 0.1779(3) 0.3107(3) 0.0266(8) Uani 1 1 d . . . . .
O3 O -0.3548(4) 0.1378(3) 0.4582(2) 0.0213(7) Uani 1 1 d . . . . .
O4 O -0.0616(4) 0.1994(3) 0.5446(3) 0.0265(7) Uani 1 1 d . . . . .
O5 O 0.3524(4) 0.2562(3) 0.6004(2) 0.0268(8) Uani 1 1 d . . . . .
O6 O 0.1926(4) 0.2107(3) 0.7221(2) 0.0247(7) Uani 1 1 d . . . . .
O9 O -0.2853(4) -0.0309(3) 0.5627(2) 0.0150(6) Uani 1 1 d D . . . .
H1O H -0.293(6) -0.104(3) 0.517(3) 0.018 Uiso 1 1 d D U . . .
C21 C 0.6848(6) 0.2161(4) 0.7628(3) 0.0200(10) Uani 1 1 d . . . . .
O7 O 0.8432(4) 0.2090(3) 0.7780(3) 0.0383(9) Uani 1 1 d . . . . .
O8 O 0.5465(4) 0.1147(3) 0.7089(2) 0.0226(7) Uani 1 1 d . . . . .

loop_
_atom_site_aniso_label
_atom_site_aniso_U_11
_atom_site_aniso_U_22
_atom_site_aniso_U_33
_atom_site_aniso_U_23
_atom_site_aniso_U_13
_atom_site_aniso_U_12
C23 0.020(3) 0.021(3) 0.020(3) 0.0078(13) 0.0048(11) 0.0067(12)
C22 0.025(3) 0.026(3) 0.025(3) 0.0095(14) 0.0057(12) 0.0081(13)
N3 0.028(3) 0.030(3) 0.029(3) 0.0115(13) 0.0074(11) 0.0089(12)
N4 0.027(3) 0.027(3) 0.026(3) 0.0100(13) 0.0062(11) 0.0090(13)
C1 0.019(3) 0.026(3) 0.022(2) 0.012(2) 0.012(2) 0.007(2)
C2 0.039(3) 0.030(3) 0.030(3) 0.012(2) 0.010(3) 0.019(3)
C3 0.046(4) 0.036(3) 0.027(3) 0.016(2) 0.014(3) 0.009(3)
C4 0.021(3) 0.041(3) 0.029(3) -0.007(3) 0.018(3) -0.003(3)
C6 0.012(2) 0.020(2) 0.023(2) 0.009(2) 0.002(2) 0.008(2)
C7 0.009(2) 0.017(2) 0.024(2) 0.010(2) 0.001(2) 0.0016(19)
C8 0.011(2) 0.025(3) 0.027(2) 0.009(2) 0.006(2) 0.007(2)
C9 0.028(3) 0.020(3) 0.029(3) 0.011(2) 0.003(2) 0.013(2)
C10 0.036(3) 0.022(3) 0.029(3) 0.021(2) 0.004(2) 0.008(2)
C11 0.020(3) 0.027(3) 0.024(2) 0.015(2) 0.008(2) 0.007(2)
C12 0.018(2) 0.014(2) 0.022(2) 0.0070(19) 0.003(2) 0.0058(19)
C13 0.021(3) 0.022(3) 0.018(2) 0.009(2) 0.004(2) 0.010(2)
C14 0.017(3) 0.019(2) 0.026(3) 0.008(2) 0.003(2) 0.010(2)
C15 0.016(2) 0.015(2) 0.021(2) 0.0094(19) 0.008(2) 0.0028(19)
C16 0.026(3) 0.019(3) 0.034(3) 0.008(2) 0.003(2) 0.009(2)
C17 0.043(3) 0.023(3) 0.031(3) 0.005(2) 0.002(3) 0.015(3)
C18 0.036(3) 0.027(3) 0.029(3) 0.000(2) -0.015(2) 0.003(2)
C19 0.019(3) 0.030(3) 0.030(3) 0.001(2) -0.009(2) 0.008(2)
C20 0.015(2) 0.023(3) 0.019(2) 0.009(2) 0.007(2) 0.008(2)
Cu1 0.0170(3) 0.0225(3) 0.0222(3) 0.0122(2) 0.0111(3) 0.0106(2)
Cu2 0.0111(4) 0.0261(5) 0.0224(4) 0.0135(4) 0.0036(3) 0.0047(3)
Cu3 0.0099(3) 0.0195(3) 0.0200(3) 0.0094(2) 0.0024(2) 0.0045(2)
N1 0.021(2) 0.026(2) 0.0180(19) 0.0097(17) 0.0089(18) 0.0111(18)
N2 0.024(2) 0.030(2) 0.022(2) 0.0074(18) 0.0150(19) 0.0069(19)
O1 0.0176(17) 0.0187(17) 0.0365(18) 0.0128(15) 0.0014(15) 0.0068(14)
O2 0.0230(19) 0.034(2) 0.042(2) 0.0266(17) 0.0212(17) 0.0198(16)
O3 0.0149(18) 0.0282(18) 0.0286(17) 0.0199(15) 0.0063(15) 0.0060(15)
O4 0.0155(17) 0.0274(19) 0.0371(19) 0.0215(16) -0.0040(16) -0.0023(15)
O5 0.028(2) 0.0287(19) 0.0201(17) 0.0051(15) 0.0058(16) 0.0093(16)
O6 0.0142(17) 0.0295(19) 0.0272(17) 0.0126(15) 0.0008(15) 0.0002(15)
O9 0.0094(15) 0.0185(17) 0.0174(15) 0.0074(13) 0.0030(13) 0.0043(13)
C21 0.020(3) 0.023(3) 0.019(2) 0.008(2) 0.005(2) 0.009(2)
O7 0.0143(18) 0.043(2) 0.038(2) -0.0080(17) -0.0050(16) 0.0154(17)
O8 0.0167(17) 0.0171(17) 0.0339(18) 0.0095(15) 0.0068(15) 0.0053(14)

loop_
_atom_type_symbol
_atom_type_description
_atom_type_scat_dispersion_real
_atom_type_scat_dispersion_imag
_atom_type_scat_source
C C 0.0033 0.0016 'International Tables Vol C Tables 4.2.6.8 and 6.1.1.4'
H H 0.0000 0.0000 'International Tables Vol C Tables 4.2.6.8 and 6.1.1.4'
Cu Cu 0.3201 1.2651 'International Tables Vol C Tables 4.2.6.8 and 6.1.1.4'
N N 0.0061 0.0033 'International Tables Vol C Tables 4.2.6.8 and 6.1.1.4'
O O 0.0106 0.0060 'International Tables Vol C Tables 4.2.6.8 and 6.1.1.4'

loop_
_geom_angle_atom_site_label_1
_geom_angle_atom_site_label_2
_geom_angle_atom_site_label_3
_geom_angle
_geom_angle_site_symmetry_1
_geom_angle_site_symmetry_3
C22 C23 C4 115.2(9) . 2
C22 C23 H23 122.4 . .
C4 C23 H23 122.4 2 .
C23 C22 C4 111.7(10) . .
C23 C22 H22 124.2 . .
C4 C22 H22 124.2 . .
C4 N3 N4 121.8(9) 2 .
C4 N4 N3 123.4(9) . .
N1 C1 N2 110.3(4) . .
N1 C1 H1 124.9 . .
N2 C1 H1 124.9 . .
C3 C2 N1 109.9(4) . .
C3 C2 H2 125.0 . .
N1 C2 H2 125.0 . .
C2 C3 N2 105.3(4) . .
C2 C3 H3 127.3 . .
N2 C3 H3 127.3 . .
N3 C4 N4 114.8(7) 2 .
N3 C4 N2 122.0(7) 2 .
N4 C4 N2 123.2(6) . .
N2 C4 C22 110.8(6) . .
N2 C4 C23 116.1(5) . 2
C22 C4 C23 133.1(6) . 2
O4 C6 O3 126.8(4) . .
O4 C6 C7 117.4(4) . .
O3 C6 C7 115.6(4) . .
C8 C7 C12 119.4(4) . .
C8 C7 C6 117.7(3) . .
C12 C7 C6 122.9(3) . .
C9 C8 C7 121.6(4) . .
C9 C8 H8 119.2 . .
C7 C8 H8 119.2 . .
C8 C9 C10 119.2(4) . .
C8 C9 H9 120.4 . .
C10 C9 H9 120.4 . .
C9 C10 C11 120.2(4) . .
C9 C10 H10 119.9 . .
C11 C10 H10 119.9 . .
C12 C11 C10 120.5(4) . .
C12 C11 H11 119.7 . .
C10 C11 H11 119.7 . .
C11 C12 C7 119.0(4) . .
C11 C12 C13 120.0(4) . .
C7 C12 C13 120.8(4) . .
O1 C13 O2 126.3(4) . .
O1 C13 C12 116.3(4) . .
O2 C13 C12 117.3(4) . .
O5 C14 O6 126.5(4) . .
O5 C14 C15 118.2(4) . .
O6 C14 C15 115.2(4) . .
C16 C15 C20 118.5(4) . .
C16 C15 C14 118.3(4) . .
C20 C15 C14 123.1(4) . .
C17 C16 C15 120.6(4) . .
C17 C16 H16 119.7 . .
C15 C16 H16 119.7 . .
C16 C17 C18 120.8(4) . .
C16 C17 H17 119.6 . .
C18 C17 H17 119.6 . .
C19 C18 C17 119.0(5) . .
C19 C18 H18 120.5 . .
C17 C18 H18 120.5 . .
C18 C19 C20 121.5(4) . .
C18 C19 H19 119.3 . .
C20 C19 H19 119.3 . .
C19 C20 C15 119.6(4) . .
C19 C20 C21 118.3(4) . .
C15 C20 C21 122.1(4) . .
N1 Cu1 O2 94.34(13) . 1_455
N1 Cu1 O9 171.14(14) . 2_456
O2 Cu1 O9 91.10(11) 1_455 2_456
N1 Cu1 O8 89.85(13) . 2_556
O2 Cu1 O8 164.69(14) 1_455 2_556
O9 Cu1 O8 86.70(11) 2_456 2_556
N1 Cu1 O3 96.73(13) . .
O2 Cu1 O3 114.86(12) 1_455 .
O9 Cu1 O3 74.61(11) 2_456 .
O8 Cu1 O3 79.15(12) 2_556 .
N1 Cu1 Cu2 129.54(11) . .
O2 Cu1 Cu2 125.62(9) 1_455 .
O9 Cu1 Cu2 42.06(8) 2_456 .
O8 Cu1 Cu2 60.16(9) 2_556 .
O3 Cu1 Cu2 42.12(7) . .
N1 Cu1 Cu3 148.21(12) . 2_456
O2 Cu1 Cu3 84.74(9) 1_455 2_456
O9 Cu1 Cu3 39.36(9) 2_456 2_456
O8 Cu1 Cu3 83.96(9) 2_556 2_456
O3 Cu1 Cu3 112.52(7) . 2_456
Cu2 Cu1 Cu3 73.045(17) . 2_456
O9 Cu2 O9 180.00(16) 2_456 .
O9 Cu2 O3 86.50(12) 2_456 .
O9 Cu2 O3 93.49(12) . .
O9 Cu2 O3 93.49(12) 2_456 2_456
O9 Cu2 O3 86.51(12) . 2_456
O3 Cu2 O3 180.0 . 2_456
O9 Cu2 Cu1 42.40(8) 2_456 .
O9 Cu2 Cu1 137.60(8) . .
O3 Cu2 Cu1 55.79(9) . .
O3 Cu2 Cu1 124.21(9) 2_456 .
O9 Cu2 Cu1 137.60(8) 2_456 2_456
O9 Cu2 Cu1 42.40(8) . 2_456
O3 Cu2 Cu1 124.21(9) . 2_456
O3 Cu2 Cu1 55.79(9) 2_456 2_456
Cu1 Cu2 Cu1 180.0 . 2_456
O6 Cu3 O9 171.67(12) . .
O6 Cu3 O4 94.99(13) . .
O9 Cu3 O4 92.47(12) . .
O6 Cu3 O1 87.97(13) . 2_556
O9 Cu3 O1 86.64(12) . 2_556
O4 Cu3 O1 156.47(12) . 2_556
O6 Cu3 O7 84.61(12) . 1_455
O9 Cu3 O7 90.67(12) . 1_455
O4 Cu3 O7 98.41(13) . 1_455
O1 Cu3 O7 105.11(13) 2_556 1_455
O6 Cu3 Cu1 132.37(9) . 2_456
O9 Cu3 Cu1 39.60(8) . 2_456
O4 Cu3 Cu1 119.99(9) . 2_456
O1 Cu3 Cu1 72.57(9) 2_556 2_456
O7 Cu3 Cu1 60.74(10) 1_455 2_456
C1 N1 C2 106.3(3) . .
C1 N1 Cu1 124.7(3) . .
C2 N1 Cu1 128.3(3) . .
C1 N2 C3 108.1(3) . .
C1 N2 C4 125.5(4) . .
C3 N2 C4 126.4(4) . .
C13 O1 Cu3 132.0(3) . 2_556
C13 O2 Cu1 119.8(3) . 1_655
C6 O3 Cu2 134.3(3) . .
C6 O3 Cu1 138.0(3) . .
Cu2 O3 Cu1 82.10(11) . .
C6 O4 Cu3 135.1(3) . .
C14 O6 Cu3 129.9(3) . .
Cu2 O9 Cu3 129.12(15) . .
Cu2 O9 Cu1 95.54(11) . 2_456
Cu3 O9 Cu1 101.04(13) . 2_456
Cu2 O9 H1O 100(3) . .
Cu3 O9 H1O 118(3) . .
Cu1 O9 H1O 110(3) 2_456 .
O7 C21 O8 123.1(4) . .
O7 C21 C20 118.9(4) . .
O8 C21 C20 117.8(4) . .
C21 O7 Cu3 120.1(3) . 1_655
C21 O8 Cu1 108.7(3) . 2_556

loop_
_geom_bond_atom_site_label_1
_geom_bond_atom_site_label_2
_geom_bond_distance
_geom_bond_site_symmetry_2
C23 C22 1.361(14) .
C23 C4 1.549(12) 2
C23 H23 0.9300 .
C22 C4 1.548(12) .
C22 H22 0.9300 .
N3 C4 1.096(10) 2
N3 N4 1.357(12) .
N4 C4 1.196(10) .
C1 N1 1.318(5) .
C1 N2 1.344(5) .
C1 H1 0.9300 .
C2 C3 1.346(6) .
C2 N1 1.381(5) .
C2 H2 0.9300 .
C3 N2 1.386(6) .
C3 H3 0.9300 .
C4 N3 1.097(10) 2
C4 N2 1.429(5) .
C4 C23 1.549(12) 2
C6 O4 1.250(5) .
C6 O3 1.259(5) .
C6 C7 1.498(6) .
C7 C8 1.390(5) .
C7 C12 1.400(5) .
C8 C9 1.375(6) .
C8 H8 0.9300 .
C9 C10 1.385(6) .
C9 H9 0.9300 .
C10 C11 1.394(6) .
C10 H10 0.9300 .
C11 C12 1.391(6) .
C11 H11 0.9300 .
C12 C13 1.503(5) .
C13 O1 1.254(5) .
C13 O2 1.262(5) .
C14 O5 1.234(5) .
C14 O6 1.278(5) .
C14 C15 1.502(6) .
C15 C16 1.397(6) .
C15 C20 1.400(6) .
C16 C17 1.372(7) .
C16 H16 0.9300 .
C17 C18 1.378(7) .
C17 H17 0.9300 .
C18 C19 1.376(6) .
C18 H18 0.9300 .
C19 C20 1.377(6) .
C19 H19 0.9300 .
C20 C21 1.509(5) .
Cu1 N1 1.940(3) .
Cu1 O2 1.948(3) 1_455
Cu1 O9 1.951(3) 2_456
Cu1 O8 1.999(3) 2_556
Cu1 O3 2.404(3) .
Cu1 Cu2 2.8793(6) .
Cu1 Cu3 3.0034(8) 2_456
Cu2 O9 1.938(3) 2_456
Cu2 O9 1.938(3) .
Cu2 O3 1.949(3) .
Cu2 O3 1.949(3) 2_456
Cu2 Cu1 2.8793(6) 2_456
Cu3 O6 1.916(3) .
Cu3 O9 1.941(3) .
Cu3 O4 1.969(3) .
Cu3 O1 1.992(3) 2_556
Cu3 O7 2.285(3) 1_455
Cu3 Cu1 3.0034(8) 2_456
O1 Cu3 1.992(3) 2_556
O2 Cu1 1.948(3) 1_655
O9 Cu1 1.951(3) 2_456
O9 H1O 0.816(19) .
C21 O7 1.239(5) .
C21 O8 1.268(5) .
O7 Cu3 2.285(3) 1_655
O8 Cu1 2.000(3) 2_556

loop_
_geom_hbond_atom_site_label_D
_geom_hbond_atom_site_label_H
_geom_hbond_atom_site_label_A
_geom_hbond_distance_DH
_geom_hbond_distance_HA
_geom_hbond_distance_DA
_geom_hbond_angle_DHA
_geom_hbond_site_symmetry_A
C23 H23 O1 0.93 2.64 3.119(11) 112.5 2
C1 H1 O8 0.93 2.41 2.869(5) 110.3 2_556
O9 H1O O5 0.816(19) 1.77(2) 2.569(4) 166(5) 2_556

loop_
_geom_torsion_atom_site_label_1
_geom_torsion_atom_site_label_2
_geom_torsion_atom_site_label_3
_geom_torsion_atom_site_label_4
_geom_torsion
_geom_torsion_site_symmetry_1
_geom_torsion_site_symmetry_4
C4 C23 C22 C4 1.0(13) 2 .
C4 N3 N4 C4 2.4(18) 2 .
N1 C2 C3 N2 -0.2(6) . .
N3 N4 C4 N3 -2.2(16) . 2
N3 N4 C4 N2 179.6(8) . .
C23 C22 C4 N2 179.6(8) . .
C23 C22 C4 C23 -1.3(16) . 2
O4 C6 C7 C8 -119.8(4) . .
O3 C6 C7 C8 55.5(6) . .
O4 C6 C7 C12 56.4(6) . .
O3 C6 C7 C12 -128.2(4) . .
C12 C7 C8 C9 -2.7(7) . .
C6 C7 C8 C9 173.7(4) . .
C7 C8 C9 C10 1.3(7) . .
C8 C9 C10 C11 0.4(7) . .
C9 C10 C11 C12 -0.7(7) . .
C10 C11 C12 C7 -0.6(7) . .
C10 C11 C12 C13 175.9(4) . .
C8 C7 C12 C11 2.3(7) . .
C6 C7 C12 C11 -173.9(4) . .
C8 C7 C12 C13 -174.3(4) . .
C6 C7 C12 C13 9.6(7) . .
C11 C12 C13 O1 -148.9(4) . .
C7 C12 C13 O1 27.6(6) . .
C11 C12 C13 O2 29.6(6) . .
C7 C12 C13 O2 -153.9(4) . .
O5 C14 C15 C16 101.7(4) . .
O6 C14 C15 C16 -74.6(5) . .
O5 C14 C15 C20 -76.4(5) . .
O6 C14 C15 C20 107.2(4) . .
C20 C15 C16 C17 0.5(6) . .
C14 C15 C16 C17 -177.7(4) . .
C15 C16 C17 C18 0.2(7) . .
C16 C17 C18 C19 0.1(8) . .
C17 C18 C19 C20 -1.3(8) . .
C18 C19 C20 C15 2.1(7) . .
C18 C19 C20 C21 -175.1(4) . .
C16 C15 C20 C19 -1.7(6) . .
C14 C15 C20 C19 176.5(4) . .
C16 C15 C20 C21 175.4(4) . .
C14 C15 C20 C21 -6.4(6) . .
N2 C1 N1 C2 0.6(5) . .
N2 C1 N1 Cu1 -170.7(3) . .
C3 C2 N1 C1 -0.2(6) . .
C3 C2 N1 Cu1 170.6(4) . .
N1 C1 N2 C3 -0.8(5) . .
N1 C1 N2 C4 179.1(4) . .
C2 C3 N2 C1 0.6(6) . .
C2 C3 N2 C4 -179.3(5) . .
N3 C4 N2 C1 9.4(10) 2 .
N4 C4 N2 C1 -172.6(7) . .
C22 C4 N2 C1 176.5(6) . .
C23 C4 N2 C1 -2.8(8) 2 .
N3 C4 N2 C3 -170.8(8) 2 .
N4 C4 N2 C3 7.3(10) . .
C22 C4 N2 C3 -3.7(8) . .
C23 C4 N2 C3 177.1(6) 2 .
O2 C13 O1 Cu3 29.8(7) . 2_556
C12 C13 O1 Cu3 -151.8(3) . 2_556
O1 C13 O2 Cu1 -13.6(6) . 1_655
C12 C13 O2 Cu1 168.1(3) . 1_655
O4 C6 O3 Cu2 -14.3(7) . .
C7 C6 O3 Cu2 170.8(3) . .
O4 C6 O3 Cu1 -156.9(3) . .
C7 C6 O3 Cu1 28.2(6) . .
O3 C6 O4 Cu3 15.4(7) . .
C7 C6 O4 Cu3 -169.8(3) . .
O5 C14 O6 Cu3 -5.3(6) . .
C15 C14 O6 Cu3 170.7(2) . .
C19 C20 C21 O7 -14.6(6) . .
C15 C20 C21 O7 168.2(4) . .
C19 C20 C21 O8 161.2(4) . .
C15 C20 C21 O8 -16.0(6) . .
O8 C21 O7 Cu3 49.1(6) . 1_655
C20 C21 O7 Cu3 -135.3(3) . 1_655
O7 C21 O8 Cu1 13.5(5) . 2_556
C20 C21 O8 Cu1 -162.1(3) . 2_556
